data_7024507
loop_
_publ_author_name
'Santana, M. Dolores'
'Garc\'ia-Bueno, Roc\'io'
'Garc\'ia, Gabriel'
'P\'erez, Jos\'e'
'Garc\'ia, Luis'
'Monge, Miguel'
'Laguna, Antonio'

_publ_section_title
;
 Luminescence of five-coordinated nickel(ii) complexes with
 substituted-8-hydroxyquinolines and macrocyclic ligands.
;
_journal_issue 7
_journal_name_full 'Dalton transactions (Cambridge, England : 2003)'
_journal_page_first 1797
_journal_page_last 1806
_journal_paper_doi 10.1039/b917994a
_journal_volume 39
_journal_year 2010
_chemical_formula_moiety 'C22 H30 N5 Ni O, F6 P'
_chemical_formula_sum 'C22 H30 F6 N5 Ni O P'
_chemical_formula_weight 584.19
_chemical_name_systematic
;
?
;
_space_group_IT_number 14
_symmetry_cell_setting monoclinic
_symmetry_space_group_name_Hall '-P 2yn'
_symmetry_space_group_name_H-M 'P 1 21/n 1'
_atom_sites_solution_hydrogens geom
_atom_sites_solution_primary direct
_atom_sites_solution_secondary difmap
_audit_creation_method SHELXL-97
_cell_angle_alpha 90.00
_cell_angle_beta 99.7640(10)
_cell_angle_gamma 90.00
_cell_formula_units_Z 4
_cell_length_a 15.8753(8)
_cell_length_b 9.8776(5)
_cell_length_c 15.9209(8)
_cell_measurement_temperature 100(2)
_cell_volume 2460.4(2)
_computing_structure_refinement 'SHELXL-97 (Sheldrick, 1997)'
_diffrn_ambient_temperature 100(2)
_diffrn_measured_fraction_theta_full 0.000
_diffrn_measured_fraction_theta_max 0.940
_diffrn_radiation_monochromator graphite
_diffrn_radiation_source 'fine-focus sealed tube'
_diffrn_radiation_type MoK\a
_diffrn_radiation_wavelength 0.71073
_diffrn_reflns_av_R_equivalents 0.0463
_diffrn_reflns_av_sigmaI/netI 0.0401
_diffrn_reflns_limit_h_max 20
_diffrn_reflns_limit_h_min -21
_diffrn_reflns_limit_k_max 12
_diffrn_reflns_limit_k_min -12
_diffrn_reflns_limit_l_max 21
_diffrn_reflns_limit_l_min -21
_diffrn_reflns_number 27849
_diffrn_reflns_theta_full 0.50
_diffrn_reflns_theta_max 28.21
_diffrn_reflns_theta_min 1.67
_exptl_absorpt_coefficient_mu 0.925
_exptl_absorpt_correction_T_max 0.9552
_exptl_absorpt_correction_T_min 0.8586
_exptl_absorpt_correction_type multi-scan
_exptl_absorpt_process_details SADABS
_exptl_crystal_colour red
_exptl_crystal_density_diffrn 1.577
_exptl_crystal_density_method 'not measured'
_exptl_crystal_description lath
_exptl_crystal_F_000 1208
_exptl_crystal_size_max 0.17
_exptl_crystal_size_mid 0.12
_exptl_crystal_size_min 0.05
_refine_diff_density_max 0.647
_refine_diff_density_min -0.544
_refine_diff_density_rms 0.088
_refine_ls_extinction_method none
_refine_ls_goodness_of_fit_ref 1.136
_refine_ls_hydrogen_treatment constr
_refine_ls_matrix_type full
_refine_ls_number_parameters 325
_refine_ls_number_reflns 5690
_refine_ls_number_restraints 0
_refine_ls_restrained_S_all 1.136
_refine_ls_R_factor_all 0.0599
_refine_ls_R_factor_gt 0.0503
_refine_ls_shift/su_max 0.001
_refine_ls_shift/su_mean 0.000
_refine_ls_structure_factor_coef Fsqd
_refine_ls_weighting_details 'calc w=1/[\s^2^(Fo^2^)+(0.0468P)^2^+2.6820P] where P=(Fo^2^+2Fc^2^)/3'
_refine_ls_weighting_scheme calc
_refine_ls_wR_factor_gt 0.1087
_refine_ls_wR_factor_ref 0.1129
_reflns_number_gt 4959
_reflns_number_total 5690
_reflns_threshold_expression >2sigma(I)
_cod_data_source_file b917994a.txt
_cod_data_source_block complex6a
_cod_original_sg_symbol_H-M P21/n
_cod_database_code 7024507

loop_
_symmetry_equiv_pos_as_xyz
'x, y, z'
'-x+1/2, y+1/2, -z+1/2'
'-x, -y, -z'
'x-1/2, -y-1/2, z-1/2'

loop_
_atom_site_label
_atom_site_type_symbol
_atom_site_fract_x
_atom_site_fract_y
_atom_site_fract_z
_atom_site_U_iso_or_equiv
_atom_site_adp_type
_atom_site_occupancy
_atom_site_symmetry_multiplicity
_atom_site_calc_flag
_atom_site_refinement_flags
Ni1 Ni 0.42330(2) 0.12000(3) 0.14622(2) 0.01162(10) Uani 1 1 d .
O1 O 0.44100(11) 0.25928(19) 0.06302(12) 0.0175(4) Uani 1 1 d .
N2 N 0.39898(14) -0.0667(2) 0.19058(13) 0.0156(4) Uani 1 1 d .
H2 H 0.3406 -0.0795 0.1733 0.019 Uiso 1 1 calc R
N1 N 0.55186(14) 0.0800(2) 0.16881(13) 0.0145(4) Uani 1 1 d .
N3 N 0.43474(14) 0.2301(2) 0.25492(14) 0.0162(5) Uani 1 1 d .
H3 H 0.3829 0.2751 0.2524 0.019 Uiso 1 1 calc R
N4 N 0.28890(14) 0.1692(2) 0.09229(13) 0.0141(4) Uani 1 1 d .
N5 N 0.20065(16) -0.0713(3) 0.20893(17) 0.0287(6) Uani 1 1 d .
C3 C 0.44069(17) -0.1667(3) 0.13977(16) 0.0164(5) Uani 1 1 d .
C2 C 0.53810(18) -0.1662(3) 0.16625(18) 0.0189(6) Uani 1 1 d .
H2A H 0.5511 -0.2121 0.2222 0.023 Uiso 1 1 calc R
H2B H 0.5617 -0.2239 0.1250 0.023 Uiso 1 1 calc R
C1 C 0.58784(16) -0.0357(3) 0.17380(16) 0.0159(5) Uani 1 1 d .
C9 C 0.60305(17) 0.2060(3) 0.17852(17) 0.0181(5) Uani 1 1 d .
H9A H 0.5863 0.2633 0.1274 0.022 Uiso 1 1 calc R
H9B H 0.6643 0.1830 0.1825 0.022 Uiso 1 1 calc R
C8 C 0.59057(17) 0.2854(3) 0.25735(18) 0.0215(6) Uani 1 1 d .
H8A H 0.6302 0.3634 0.2636 0.026 Uiso 1 1 calc R
H8B H 0.6071 0.2266 0.3078 0.026 Uiso 1 1 calc R
C7 C 0.50046(19) 0.3382(3) 0.25799(19) 0.0220(6) Uani 1 1 d .
H7A H 0.5007 0.3927 0.3102 0.026 Uiso 1 1 calc R
H7B H 0.4841 0.3989 0.2084 0.026 Uiso 1 1 calc R
C6 C 0.44690(18) 0.1523(3) 0.33584(17) 0.0208(6) Uani 1 1 d .
H6A H 0.4372 0.2133 0.3826 0.025 Uiso 1 1 calc R
H6B H 0.5068 0.1203 0.3487 0.025 Uiso 1 1 calc R
C5 C 0.38766(19) 0.0317(3) 0.33316(17) 0.0230(6) Uani 1 1 d .
H5A H 0.3294 0.0599 0.3067 0.028 Uiso 1 1 calc R
H5B H 0.3853 0.0030 0.3923 0.028 Uiso 1 1 calc R
C4 C 0.4140(2) -0.0892(3) 0.28415(18) 0.0253(6) Uani 1 1 d .
H4A H 0.4755 -0.1079 0.3038 0.030 Uiso 1 1 calc R
H4B H 0.3815 -0.1699 0.2970 0.030 Uiso 1 1 calc R
C10 C 0.41485(19) -0.1267(3) 0.04604(17) 0.0214(6) Uani 1 1 d .
H10A H 0.3524 -0.1274 0.0307 0.032 Uiso 1 1 calc R
H10B H 0.4392 -0.1914 0.0101 0.032 Uiso 1 1 calc R
H10C H 0.4364 -0.0357 0.0373 0.032 Uiso 1 1 calc R
C11 C 0.4081(2) -0.3110(3) 0.1517(2) 0.0262(6) Uani 1 1 d .
H11A H 0.3457 -0.3132 0.1352 0.039 Uiso 1 1 calc R
H11B H 0.4237 -0.3376 0.2116 0.039 Uiso 1 1 calc R
H11C H 0.4339 -0.3740 0.1159 0.039 Uiso 1 1 calc R
C12 C 0.68377(18) -0.0580(3) 0.1897(2) 0.0259(6) Uani 1 1 d .
H12A H 0.7130 0.0298 0.1941 0.039 Uiso 1 1 calc R
H12B H 0.6999 -0.1096 0.1423 0.039 Uiso 1 1 calc R
H12C H 0.7004 -0.1085 0.2429 0.039 Uiso 1 1 calc R
C21 C 0.21208(17) 0.1239(3) 0.10302(17) 0.0174(5) Uani 1 1 d .
C20 C 0.13367(17) 0.1766(3) 0.06181(17) 0.0192(6) Uani 1 1 d .
H20 H 0.0811 0.1389 0.0714 0.023 Uiso 1 1 calc R
C19 C 0.13499(17) 0.2831(3) 0.00790(17) 0.0202(6) Uani 1 1 d .
H19 H 0.0828 0.3223 -0.0194 0.024 Uiso 1 1 calc R
C18 C 0.21356(17) 0.3356(3) -0.00766(17) 0.0171(5) Uani 1 1 d .
C17 C 0.22055(18) 0.4456(3) -0.06240(18) 0.0215(6) Uani 1 1 d .
H17 H 0.1705 0.4886 -0.0917 0.026 Uiso 1 1 calc R
C16 C 0.29928(19) 0.4901(3) -0.07327(18) 0.0228(6) Uani 1 1 d .
H16 H 0.3031 0.5650 -0.1099 0.027 Uiso 1 1 calc R
C15 C 0.37519(18) 0.4285(3) -0.03180(17) 0.0187(5) Uani 1 1 d .
H15 H 0.4289 0.4617 -0.0415 0.022 Uiso 1 1 calc R
C14 C 0.37252(16) 0.3194(3) 0.02326(16) 0.0145(5) Uani 1 1 d .
C13 C 0.28973(16) 0.2732(3) 0.03638(16) 0.0140(5) Uani 1 1 d .
C22 C 0.20732(17) 0.0140(3) 0.16236(18) 0.0204(6) Uani 1 1 d .
P1 P 0.12392(4) 0.81846(8) 0.93326(5) 0.01929(16) Uani 1 1 d .
F5 F 0.07217(11) 0.68140(18) 0.94148(11) 0.0287(4) Uani 1 1 d .
F2 F 0.19610(12) 0.7703(2) 1.00977(12) 0.0401(5) Uani 1 1 d .
F4 F 0.17373(12) 0.74931(19) 0.86540(12) 0.0323(4) Uani 1 1 d .
F3 F 0.17470(13) 0.9569(2) 0.92653(14) 0.0432(5) Uani 1 1 d .
F1 F 0.05065(12) 0.86738(19) 0.85780(11) 0.0337(4) Uani 1 1 d .
F6 F 0.07281(12) 0.88831(19) 1.00096(12) 0.0316(4) Uani 1 1 d .

loop_
_atom_site_aniso_label
_atom_site_aniso_U_11
_atom_site_aniso_U_22
_atom_site_aniso_U_33
_atom_site_aniso_U_23
_atom_site_aniso_U_13
_atom_site_aniso_U_12
Ni1 0.00960(16) 0.01315(17) 0.01196(16) 0.00151(13) 0.00140(11) 0.00044(12)
O1 0.0113(9) 0.0200(10) 0.0211(9) 0.0069(8) 0.0028(7) 0.0006(7)
N2 0.0170(11) 0.0165(11) 0.0142(10) 0.0004(9) 0.0052(9) 0.0002(9)
N1 0.0133(10) 0.0187(11) 0.0115(10) 0.0014(8) 0.0020(8) -0.0002(9)
N3 0.0123(10) 0.0177(11) 0.0184(11) -0.0021(9) 0.0024(9) 0.0027(9)
N4 0.0130(10) 0.0176(11) 0.0118(10) -0.0007(8) 0.0022(8) 0.0008(9)
N5 0.0195(13) 0.0368(15) 0.0301(14) 0.0076(12) 0.0048(11) -0.0090(11)
C3 0.0201(14) 0.0137(12) 0.0160(12) -0.0027(10) 0.0050(10) 0.0002(10)
C2 0.0202(14) 0.0158(13) 0.0205(13) 0.0002(11) 0.0030(11) 0.0034(11)
C1 0.0139(12) 0.0226(14) 0.0114(11) 0.0011(10) 0.0027(10) 0.0026(10)
C9 0.0119(12) 0.0216(14) 0.0202(13) 0.0020(11) 0.0012(10) -0.0011(10)
C8 0.0160(13) 0.0245(15) 0.0228(14) -0.0017(12) -0.0003(11) -0.0065(11)
C7 0.0238(15) 0.0165(13) 0.0254(14) -0.0064(11) 0.0030(12) -0.0041(11)
C6 0.0193(14) 0.0274(15) 0.0154(13) -0.0038(11) 0.0022(11) -0.0008(11)
C5 0.0258(15) 0.0304(16) 0.0146(13) 0.0015(12) 0.0085(11) 0.0005(12)
C4 0.0402(18) 0.0218(15) 0.0157(13) 0.0052(11) 0.0101(12) 0.0030(13)
C10 0.0219(14) 0.0260(15) 0.0158(13) -0.0042(11) 0.0019(11) -0.0022(12)
C11 0.0320(17) 0.0126(13) 0.0353(17) -0.0019(12) 0.0093(13) -0.0003(12)
C12 0.0164(14) 0.0290(16) 0.0328(17) 0.0051(13) 0.0052(12) 0.0076(12)
C21 0.0149(12) 0.0200(13) 0.0174(13) -0.0038(11) 0.0032(10) -0.0023(11)
C20 0.0128(12) 0.0243(14) 0.0204(13) -0.0044(11) 0.0027(10) -0.0008(11)
C19 0.0135(13) 0.0251(15) 0.0193(13) -0.0062(11) -0.0044(10) 0.0024(11)
C18 0.0169(13) 0.0171(13) 0.0156(12) -0.0033(10) -0.0014(10) 0.0041(10)
C17 0.0216(14) 0.0171(13) 0.0222(14) 0.0010(11) -0.0065(11) 0.0047(11)
C16 0.0272(15) 0.0165(13) 0.0223(14) 0.0055(11) -0.0024(12) 0.0022(11)
C15 0.0191(13) 0.0170(13) 0.0197(13) 0.0024(11) 0.0027(11) -0.0021(11)
C14 0.0149(12) 0.0142(12) 0.0140(12) -0.0015(10) 0.0010(10) 0.0005(10)
C13 0.0142(12) 0.0136(12) 0.0135(11) -0.0036(10) 0.0008(10) 0.0016(10)
C22 0.0113(12) 0.0278(15) 0.0223(14) -0.0015(12) 0.0032(10) -0.0047(11)
P1 0.0153(3) 0.0206(4) 0.0222(4) -0.0005(3) 0.0038(3) -0.0004(3)
F5 0.0269(9) 0.0235(9) 0.0348(10) 0.0027(8) 0.0026(8) -0.0037(7)
F2 0.0216(9) 0.0617(14) 0.0339(10) -0.0018(10) -0.0042(8) 0.0026(9)
F4 0.0345(10) 0.0338(10) 0.0317(9) -0.0012(8) 0.0148(8) 0.0088(8)
F3 0.0443(12) 0.0330(11) 0.0593(14) -0.0105(10) 0.0290(11) -0.0146(9)
F1 0.0353(11) 0.0351(11) 0.0295(10) 0.0068(8) 0.0018(8) 0.0120(8)
F6 0.0286(10) 0.0346(10) 0.0343(10) -0.0056(8) 0.0133(8) -0.0012(8)

loop_
_atom_type_symbol
_atom_type_description
_atom_type_scat_dispersion_real
_atom_type_scat_dispersion_imag
_atom_type_scat_source
C C 0.0033 0.0016 'International Tables Vol C Tables 4.2.6.8 and 6.1.1.4'
H H 0.0000 0.0000 'International Tables Vol C Tables 4.2.6.8 and 6.1.1.4'
N N 0.0061 0.0033 'International Tables Vol C Tables 4.2.6.8 and 6.1.1.4'
O O 0.0106 0.0060 'International Tables Vol C Tables 4.2.6.8 and 6.1.1.4'
F F 0.0171 0.0103 'International Tables Vol C Tables 4.2.6.8 and 6.1.1.4'
P P 0.1023 0.0942 'International Tables Vol C Tables 4.2.6.8 and 6.1.1.4'
Ni Ni 0.3393 1.1124 'International Tables Vol C Tables 4.2.6.8 and 6.1.1.4'

loop_
_geom_angle_atom_site_label_1
_geom_angle_atom_site_label_2
_geom_angle_atom_site_label_3
_geom_angle
O1 Ni1 N3 101.40(9)
O1 Ni1 N2 157.93(8)
N3 Ni1 N2 100.66(9)
O1 Ni1 N1 90.07(8)
N3 Ni1 N1 90.64(9)
N2 Ni1 N1 90.36(9)
O1 Ni1 N4 79.82(8)
N3 Ni1 N4 98.87(8)
N2 Ni1 N4 96.11(9)
N1 Ni1 N4 167.27(8)
C14 O1 Ni1 116.33(16)
C4 N2 C3 115.6(2)
C4 N2 Ni1 118.44(17)
C3 N2 Ni1 106.42(15)
C1 N1 C9 121.0(2)
C1 N1 Ni1 127.32(19)
C9 N1 Ni1 111.65(16)
C6 N3 C7 110.8(2)
C6 N3 Ni1 116.30(17)
C7 N3 Ni1 111.97(16)
C21 N4 C13 116.5(2)
C21 N4 Ni1 135.78(18)
C13 N4 Ni1 107.68(16)
N2 C3 C10 106.6(2)
N2 C3 C2 111.5(2)
C10 C3 C2 111.0(2)
N2 C3 C11 110.8(2)
C10 C3 C11 108.6(2)
C2 C3 C11 108.3(2)
C1 C2 C3 121.0(2)
N1 C1 C2 122.6(2)
N1 C1 C12 124.6(3)
C2 C1 C12 112.8(2)
N1 C9 C8 111.9(2)
C9 C8 C7 115.8(2)
N3 C7 C8 114.1(2)
N3 C6 C5 113.2(2)
C6 C5 C4 114.1(2)
N2 C4 C5 112.6(2)
N4 C21 C20 124.8(3)
N4 C21 C22 118.9(2)
C20 C21 C22 116.2(2)
C19 C20 C21 118.3(3)
C20 C19 C18 120.3(3)
C17 C18 C19 123.8(3)
C17 C18 C13 119.1(3)
C19 C18 C13 117.0(2)
C16 C17 C18 119.8(3)
C17 C16 C15 122.0(3)
C14 C15 C16 120.9(3)
O1 C14 C15 123.0(2)
O1 C14 C13 119.5(2)
C15 C14 C13 117.5(2)
N4 C13 C18 123.0(2)
N4 C13 C14 116.4(2)
C18 C13 C14 120.6(2)
N5 C22 C21 177.6(3)
F4 P1 F2 90.86(11)
F4 P1 F1 90.09(10)
F2 P1 F1 179.03(11)
F4 P1 F3 90.42(11)
F2 P1 F3 90.06(12)
F1 P1 F3 90.12(12)
F4 P1 F5 90.77(10)
F2 P1 F5 89.85(11)
F1 P1 F5 89.95(10)
F3 P1 F5 178.81(11)
F4 P1 F6 179.41(11)
F2 P1 F6 89.71(10)
F1 P1 F6 89.34(10)
F3 P1 F6 89.74(10)
F5 P1 F6 89.07(10)

loop_
_geom_bond_atom_site_label_1
_geom_bond_atom_site_label_2
_geom_bond_distance
Ni1 O1 1.9628(18)
Ni1 N3 2.026(2)
Ni1 N2 2.035(2)
Ni1 N1 2.050(2)
Ni1 N4 2.215(2)
O1 C14 1.304(3)
N2 C4 1.485(3)
N2 C3 1.500(3)
N1 C1 1.274(3)
N1 C9 1.480(3)
N3 C6 1.484(3)
N3 C7 1.488(3)
N4 C21 1.337(3)
N4 C13 1.361(3)
N5 C22 1.139(4)
C3 C10 1.531(4)
C3 C2 1.532(4)
C3 C11 1.539(4)
C2 C1 1.506(4)
C1 C12 1.517(4)
C9 C8 1.521(4)
C8 C7 1.524(4)
C6 C5 1.515(4)
C5 C4 1.523(4)
C21 C20 1.405(4)
C21 C22 1.449(4)
C20 C19 1.360(4)
C19 C18 1.411(4)
C18 C17 1.409(4)
C18 C13 1.430(4)
C17 C16 1.363(4)
C16 C15 1.410(4)
C15 C14 1.394(4)
C14 C13 1.439(4)
P1 F4 1.5964(18)
P1 F2 1.597(2)
P1 F1 1.5986(19)
P1 F3 1.600(2)
P1 F5 1.6005(19)
P1 F6 1.6103(18)
